data_4327521
loop_
_publ_author_name
'Bor-Hunn Huang'
'Te-Liang Yu'
'Yi-Lun Huang'
'Bao-Tsan Ko'
'Chu-Chieh Lin'

_publ_section_title
;
 Reactions of Amides with Organoaluminum Compounds: Factors Affecting the
 Coordination Mode of Aluminum Amidates
;
_journal_name_full 'Inorganic Chemistry'
_journal_page_first 2987
_journal_page_last 2994
_journal_paper_doi 10.1021/ic011072+
_journal_volume 41
_journal_year 2002
_chemical_formula_sum 'C20 H22 Al2 F6 N2 O2'
_chemical_formula_weight 490.36
_chemical_name_systematic
;
  ?
;
_space_group_IT_number 2
_symmetry_cell_setting triclinic
_symmetry_space_group_name_Hall '-P 1'
_symmetry_space_group_name_H-M 'P -1'
_atom_sites_solution_hydrogens geom
_atom_sites_solution_primary direct
_atom_sites_solution_secondary difmap
_audit_creation_method SHELXL-97
_cell_angle_alpha 73.348(3)
_cell_angle_beta 78.743(3)
_cell_angle_gamma 82.396(3)
_cell_formula_units_Z 1
_cell_length_a 6.6506(9)
_cell_length_b 9.5833(14)
_cell_length_c 10.3504(15)
_cell_measurement_reflns_used 1613
_cell_measurement_temperature 293(2)
_cell_measurement_theta_max 25.148
_cell_measurement_theta_min 2.226
_cell_volume 617.80(15)
_computing_cell_refinement 'Bruker SMART'
_computing_data_collection 'Bruker SMART'
_computing_data_reduction 'Bruker SHELXTL'
_computing_molecular_graphics 'Bruker SHELXTL'
_computing_publication_material 'Bruker SHELXTL'
_computing_structure_refinement 'SHELXL-97 (Sheldrick, 1997)'
_computing_structure_solution 'SHELXS-97 (Sheldrick, 1990)'
_diffrn_ambient_temperature 293(2)
_diffrn_measured_fraction_theta_full 0.982
_diffrn_measured_fraction_theta_max 0.982
_diffrn_measurement_device_type 'CCD area detector'
_diffrn_measurement_method 'phi and omega scans'
_diffrn_radiation_monochromator graphite
_diffrn_radiation_source 'fine-focus sealed tube'
_diffrn_radiation_type MoK\a
_diffrn_radiation_wavelength 0.71073
_diffrn_reflns_av_R_equivalents 0.0218
_diffrn_reflns_av_sigmaI/netI 0.0274
_diffrn_reflns_limit_h_max 8
_diffrn_reflns_limit_h_min -8
_diffrn_reflns_limit_k_max 11
_diffrn_reflns_limit_k_min -11
_diffrn_reflns_limit_l_max 11
_diffrn_reflns_limit_l_min -12
_diffrn_reflns_number 3498
_diffrn_reflns_theta_full 26.01
_diffrn_reflns_theta_max 26.01
_diffrn_reflns_theta_min 2.08
_exptl_absorpt_coefficient_mu 0.180
_exptl_absorpt_correction_T_max 1.000
_exptl_absorpt_correction_T_min 0.623
_exptl_absorpt_correction_type SADABS
_exptl_crystal_colour colorless
_exptl_crystal_density_diffrn 1.318
_exptl_crystal_description parallelpiped
_exptl_crystal_F_000 252
_exptl_crystal_size_max 0.60
_exptl_crystal_size_mid 0.35
_exptl_crystal_size_min 0.15
_refine_diff_density_max 0.232
_refine_diff_density_min -0.302
_refine_diff_density_rms 0.073
_refine_ls_extinction_method none
_refine_ls_goodness_of_fit_ref 1.056
_refine_ls_hydrogen_treatment mixed
_refine_ls_matrix_type full
_refine_ls_number_parameters 172
_refine_ls_number_reflns 2395
_refine_ls_number_restraints 0
_refine_ls_restrained_S_all 1.056
_refine_ls_R_factor_all 0.0672
_refine_ls_R_factor_gt 0.0515
_refine_ls_shift/su_max 0.020
_refine_ls_shift/su_mean 0.002
_refine_ls_structure_factor_coef Fsqd
_refine_ls_weighting_details 'calc w=1/[\s^2^(Fo^2^)+(0.1000P)^2^+0.0000P] where P=(Fo^2^+2Fc^2^)/3'
_refine_ls_weighting_scheme calc
_refine_ls_wR_factor_gt 0.1430
_refine_ls_wR_factor_ref 0.1558
_reflns_number_gt 1756
_reflns_number_total 2395
_reflns_threshold_expression >2sigma(I)
_cod_data_source_file ic0110722B_10.cif
_cod_data_source_block 12
_cod_database_code 4327521

loop_
_symmetry_equiv_pos_as_xyz
'x, y, z'
'-x, -y, -z'

loop_
_atom_site_label
_atom_site_type_symbol
_atom_site_fract_x
_atom_site_fract_y
_atom_site_fract_z
_atom_site_U_iso_or_equiv
_atom_site_adp_type
_atom_site_occupancy
_atom_site_symmetry_multiplicity
_atom_site_calc_flag
_atom_site_refinement_flags
Al Al 0.04939(10) 0.21436(7) 0.47602(6) 0.0577(3) Uani 1 1 d .
O O -0.1977(2) -0.05229(18) 0.56092(16) 0.0670(4) Uani 1 1 d .
N N -0.1389(3) 0.1265(2) 0.64626(17) 0.0585(5) Uani 1 1 d .
C1 C 0.2366(4) 0.3196(3) 0.5275(3) 0.0815(7) Uani 1 1 d .
H1A H 0.3312 0.3640 0.4480 0.122 Uiso 1 1 calc R
H1B H 0.3117 0.2530 0.5935 0.122 Uiso 1 1 calc R
H1C H 0.1598 0.3941 0.5666 0.122 Uiso 1 1 calc R
C2 C -0.1171(5) 0.3030(3) 0.3348(3) 0.0853(8) Uani 1 1 d .
H2A H -0.0300 0.3464 0.2510 0.128 Uiso 1 1 calc R
H2B H -0.2142 0.3769 0.3622 0.128 Uiso 1 1 calc R
H2C H -0.1897 0.2295 0.3212 0.128 Uiso 1 1 calc R
C3 C -0.1834(3) 0.2051(2) 0.7508(2) 0.0580(5) Uani 1 1 d .
C4 C -0.0626(5) 0.1787(3) 0.8478(3) 0.0838(8) Uani 1 1 d .
H4A H 0.0430 0.1043 0.8526 0.101 Uiso 1 1 calc R
C5 C -0.0966(6) 0.2626(4) 0.9400(3) 0.1031(10) Uani 1 1 d .
H5A H -0.0152 0.2431 1.0077 0.124 Uiso 1 1 calc R
C6 C -0.2484(6) 0.3735(4) 0.9320(3) 0.1002(10) Uani 1 1 d .
H6A H -0.2714 0.4293 0.9945 0.120 Uiso 1 1 calc R
C7 C -0.3652(6) 0.4023(4) 0.8334(3) 0.0984(10) Uani 1 1 d .
H7A H -0.4671 0.4792 0.8268 0.118 Uiso 1 1 calc R
C8 C -0.3346(4) 0.3179(3) 0.7415(3) 0.0777(7) Uani 1 1 d .
H8A H -0.4162 0.3377 0.6739 0.093 Uiso 1 1 calc R
C9 C -0.2272(3) 0.0107(2) 0.6566(2) 0.0587(5) Uani 1 1 d .
C10 C -0.3852(4) -0.0600(3) 0.7814(3) 0.0770(7) Uani 1 1 d .
F1 F -0.4289(13) -0.1842(7) 0.7752(8) 0.151(4) Uani 0.75 1 d P
F2 F -0.5479(6) 0.0228(6) 0.7994(7) 0.1289(18) Uani 0.75 1 d P
F3 F -0.3092(8) -0.0841(7) 0.8956(4) 0.124(2) Uani 0.75 1 d P
F1' F -0.349(4) -0.1931(14) 0.814(2) 0.166(12) Uani 0.25 1 d P
F2' F -0.5675(17) -0.035(2) 0.7369(13) 0.132(6) Uani 0.25 1 d P
F3' F -0.419(5) -0.018(3) 0.881(2) 0.195(12) Uani 0.25 1 d P

loop_
_atom_site_aniso_label
_atom_site_aniso_U_11
_atom_site_aniso_U_22
_atom_site_aniso_U_33
_atom_site_aniso_U_23
_atom_site_aniso_U_13
_atom_site_aniso_U_12
Al 0.0653(4) 0.0621(4) 0.0481(4) -0.0228(3) 0.0035(3) -0.0148(3)
O 0.0691(10) 0.0720(10) 0.0630(9) -0.0330(8) 0.0101(7) -0.0142(7)
N 0.0626(10) 0.0647(11) 0.0492(9) -0.0249(8) 0.0039(8) -0.0063(8)
C1 0.0891(18) 0.0857(18) 0.0788(17) -0.0341(14) -0.0032(14) -0.0281(14)
C2 0.0944(19) 0.099(2) 0.0648(15) -0.0235(14) -0.0116(14) -0.0149(15)
C3 0.0634(12) 0.0637(12) 0.0463(11) -0.0239(9) 0.0043(9) -0.0030(10)
C4 0.0881(18) 0.103(2) 0.0627(15) -0.0365(14) -0.0139(13) 0.0181(15)
C5 0.110(2) 0.146(3) 0.0695(17) -0.0559(19) -0.0200(16) 0.002(2)
C6 0.125(3) 0.110(2) 0.0772(19) -0.0590(18) 0.0081(18) -0.009(2)
C7 0.109(2) 0.097(2) 0.089(2) -0.0506(17) 0.0027(18) 0.0204(17)
C8 0.0820(17) 0.0886(18) 0.0651(14) -0.0340(13) -0.0103(13) 0.0107(14)
C9 0.0580(12) 0.0609(12) 0.0541(12) -0.0214(10) 0.0067(9) -0.0041(9)
C10 0.0758(17) 0.0788(18) 0.0695(17) -0.0255(14) 0.0184(13) -0.0143(14)
F1 0.203(7) 0.128(6) 0.125(4) -0.064(4) 0.078(4) -0.109(6)
F2 0.074(2) 0.133(3) 0.130(4) -0.003(3) 0.040(2) 0.011(2)
F3 0.128(3) 0.155(4) 0.061(2) 0.010(3) 0.004(2) -0.035(2)
F1' 0.178(15) 0.063(8) 0.156(17) 0.027(9) 0.101(12) 0.029(9)
F2' 0.060(5) 0.216(19) 0.105(8) -0.028(8) 0.014(5) -0.037(8)
F3' 0.25(2) 0.24(2) 0.133(16) -0.147(17) 0.139(15) -0.174(18)

loop_
_atom_type_symbol
_atom_type_description
_atom_type_scat_dispersion_real
_atom_type_scat_dispersion_imag
_atom_type_scat_source
C C 0.0033 0.0016 'International Tables Vol C Tables 4.2.6.8 and 6.1.1.4'
H H 0.0000 0.0000 'International Tables Vol C Tables 4.2.6.8 and 6.1.1.4'
N N 0.0061 0.0033 'International Tables Vol C Tables 4.2.6.8 and 6.1.1.4'
O O 0.0106 0.0060 'International Tables Vol C Tables 4.2.6.8 and 6.1.1.4'
F F 0.0171 0.0103 'International Tables Vol C Tables 4.2.6.8 and 6.1.1.4'
Al Al 0.0645 0.0514 'International Tables Vol C Tables 4.2.6.8 and 6.1.1.4'

loop_
_geom_angle_atom_site_label_1
_geom_angle_atom_site_label_2
_geom_angle_atom_site_label_3
_geom_angle
_geom_angle_site_symmetry_1
_geom_angle_site_symmetry_3
O Al C1 106.54(11) 2_556 .
O Al C2 109.09(11) 2_556 .
C1 Al C2 123.52(13) . .
O Al N 101.35(8) 2_556 .
C1 Al N 106.55(10) . .
C2 Al N 107.59(11) . .
C9 O Al 136.88(17) . 2_556
C9 N C3 122.67(18) . .
C9 N Al 120.27(14) . .
C3 N Al 116.86(14) . .
C4 C3 C8 119.8(2) . .
C4 C3 N 120.5(2) . .
C8 C3 N 119.3(2) . .
C3 C4 C5 119.9(3) . .
C6 C5 C4 120.4(3) . .
C7 C6 C5 119.8(3) . .
C6 C7 C8 120.4(3) . .
C3 C8 C7 119.7(3) . .
O C9 N 122.4(2) . .
O C9 C10 113.6(2) . .
N C9 C10 123.87(19) . .
F3' C10 F1' 109.3(16) . .
F3' C10 F2 62.1(17) . .
F1' C10 F2 132.6(10) . .
F3' C10 F1 125.3(9) . .
F1' C10 F1 32.5(14) . .
F2 C10 F1 110.7(5) . .
F3' C10 F3 42.0(19) . .
F1' C10 F3 77.6(14) . .
F2 C10 F3 103.7(4) . .
F1 C10 F3 106.9(5) . .
F3' C10 F2' 103.9(15) . .
F1' C10 F2' 105.6(13) . .
F2 C10 F2' 44.7(7) . .
F1 C10 F2' 74.2(9) . .
F3 C10 F2' 140.3(6) . .
F3' C10 C9 120.9(6) . .
F1' C10 C9 110.3(8) . .
F2 C10 C9 113.1(3) . .
F1 C10 C9 111.6(4) . .
F3 C10 C9 110.3(3) . .
F2' C10 C9 105.5(6) . .
F1' F1 C10 69.1(13) . .
F1' F1 F2' 122.1(15) . .
C10 F1 F2' 54.8(5) . .
F2' F2 C10 71.8(8) . .
F2' F2 F3' 123.2(13) . .
C10 F2 F3' 55.8(8) . .
F3' F3 C10 61.0(11) . .
F3' F3 F1' 99.8(12) . .
C10 F3 F1' 48.5(7) . .
F1 F1' C10 78.4(15) . .
F1 F1' F3 126.4(17) . .
C10 F1' F3 54.0(9) . .
F2 F2' C10 63.5(7) . .
F2 F2' F1 106.4(11) . .
C10 F2' F1 51.1(6) . .
F3 F3' C10 77.0(13) . .
F3 F3' F2 138.4(13) . .
C10 F3' F2 62.1(12) . .

loop_
_geom_bond_atom_site_label_1
_geom_bond_atom_site_label_2
_geom_bond_distance
_geom_bond_site_symmetry_2
Al O 1.8220(17) 2_556
Al C1 1.937(3) .
Al C2 1.938(3) .
Al N 1.9872(19) .
O C9 1.272(3) .
O Al 1.8220(17) 2_556
N C9 1.292(3) .
N C3 1.452(2) .
C3 C4 1.354(3) .
C3 C8 1.371(3) .
C4 C5 1.383(4) .
C5 C6 1.362(4) .
C6 C7 1.347(5) .
C7 C8 1.386(4) .
C9 C10 1.546(3) .
C10 F3' 1.188(11) .
C10 F1' 1.225(13) .
C10 F2 1.271(5) .
C10 F1 1.284(5) .
C10 F3 1.323(5) .
C10 F2' 1.348(12) .
F1 F1' 0.70(3) .
F1 F2' 1.588(18) .
F2 F2' 0.999(14) .
F2 F3' 1.27(3) .
F3 F3' 0.91(4) .
F3 F1' 1.60(3) .
